data_7217913
loop_
_publ_author_name
'Henkelis, James J.'
'Hardie, Michaele J.'

_publ_section_title
;
 Tuning the coordination chemistry of cyclotriveratrylene ligand pairs
 through alkyl chain aggregation
;
_journal_issue 35
_journal_name_full CrystEngComm
_journal_page_first 8138
_journal_paper_doi 10.1039/C4CE00467A
_journal_volume 16
_journal_year 2014
_chemical_formula_sum 'C268 H234 F36 N12 O49 Pd6'
_chemical_formula_weight 5729.07
_chemical_name_systematic
; 
[dodeca(trifluoroacetate)tetra{(+-)-2,7,12-tripropoxy-3,8,13-
tris(2-quinolylmethyl)-10,15-dihydro-5H-tribenzo[a,d,g]
cyclononene}hexaplatinum(II) ether
;
_space_group_IT_number 15
_symmetry_cell_setting monoclinic
_symmetry_space_group_name_Hall '-C 2yc'
_symmetry_space_group_name_H-M 'C 1 2/c 1'
_atom_sites_solution_hydrogens geom
_atom_sites_solution_primary direct
_atom_sites_solution_secondary difmap
_audit_creation_method SHELXL-97
_cell_angle_alpha 90.00
_cell_angle_beta 97.365(6)
_cell_angle_gamma 90.00
_cell_formula_units_Z 4
_cell_length_a 21.057(5)
_cell_length_b 44.917(9)
_cell_length_c 40.687(8)
_cell_measurement_temperature 150(2)
_cell_volume 38165(14)
_computing_structure_refinement 'SHELXL-97 (Sheldrick, 1997)'
_computing_structure_solution 'SHELXS-97 (Sheldrick, 1990)'
_diffrn_ambient_temperature 150(2)
_diffrn_measured_fraction_theta_full 0.997
_diffrn_measured_fraction_theta_max 0.997
_diffrn_radiation_monochromator graphite
_diffrn_radiation_source 'fine-focus sealed tube'
_diffrn_radiation_type MoK\a
_diffrn_radiation_wavelength 0.71073
_diffrn_reflns_av_R_equivalents 0.0541
_diffrn_reflns_av_sigmaI/netI 0.0663
_diffrn_reflns_limit_h_max 20
_diffrn_reflns_limit_h_min -16
_diffrn_reflns_limit_k_max 42
_diffrn_reflns_limit_k_min -43
_diffrn_reflns_limit_l_max 39
_diffrn_reflns_limit_l_min -39
_diffrn_reflns_number 81180
_diffrn_reflns_theta_full 20.00
_diffrn_reflns_theta_max 20.00
_diffrn_reflns_theta_min 0.91
_exptl_absorpt_coefficient_mu 0.347
_exptl_absorpt_correction_T_max 0.9728
_exptl_absorpt_correction_T_min 0.9466
_exptl_absorpt_correction_type multi-scan
_exptl_absorpt_process_details SADABS
_exptl_crystal_colour colourless
_exptl_crystal_density_diffrn 0.997
_exptl_crystal_density_method 'not measured'
_exptl_crystal_description plate
_exptl_crystal_F_000 11672
_exptl_crystal_size_max 0.16
_exptl_crystal_size_mid 0.16
_exptl_crystal_size_min 0.08
_platon_squeeze_details
;
Complex was isolated from a mixture of solvents (acetonitrile, 
nitromethane, water and diethylether). Due to the mixture of 
solvents used the composition of solvent removed by the SQUEEZE 
routine cannot be established but equates to up to 1780 e per 
formula unit. Quoted formula and dependent parameters do not include this ambiguous solvent content.
;
_refine_diff_density_max 1.416
_refine_diff_density_min -0.916
_refine_diff_density_rms 0.103
_refine_ls_extinction_method none
_refine_ls_goodness_of_fit_ref 1.546
_refine_ls_hydrogen_treatment mixed
_refine_ls_matrix_type fullcycle
_refine_ls_number_parameters 1368
_refine_ls_number_reflns 17764
_refine_ls_number_restraints 26
_refine_ls_restrained_S_all 1.552
_refine_ls_R_factor_all 0.1251
_refine_ls_R_factor_gt 0.0914
_refine_ls_shift/su_max 0.085
_refine_ls_shift/su_mean 0.016
_refine_ls_structure_factor_coef Fsqd
_refine_ls_weighting_details 'calc w=1/[\s^2^(Fo^2^)+(0.1000P)^2^+0.0000P] where P=(Fo^2^+2Fc^2^)/3'
_refine_ls_weighting_scheme calc
_refine_ls_wR_factor_gt 0.2444
_refine_ls_wR_factor_ref 0.2572
_reflns_number_gt 10804
_reflns_number_total 17764
_reflns_threshold_expression >2sigma(I)
_cod_duplicate_entry 7216490
_cod_data_source_file c4ce00467a2.cif
_cod_data_source_block c:
_cod_depositor_comments
;
The following automatic conversions were performed:

'_symmetry_cell_setting' value 'Monoclinic' changed to 'monoclinic'
according to
/usr/data/users/saulius/crontab/automatic-downloads/current/RSC/lib/dictionaries/cif_core.dic
dictionary named 'cif_core.dic' version 2.4.2 from 2011-04-26.

Automatic conversion script
Id: cif_fix_values 2281 2013-09-26 08:29:07Z andrius 
;
_cod_original_sg_symbol_H-M C2/c
_cod_database_code 7217913

loop_
_symmetry_equiv_pos_as_xyz
'x, y, z'
'-x, y, -z+1/2'
'x+1/2, y+1/2, z'
'-x+1/2, y+1/2, -z+1/2'
'-x, -y, -z'
'x, -y, z-1/2'
'-x+1/2, -y+1/2, -z'
'x+1/2, -y+1/2, z-1/2'

loop_
_atom_site_label
_atom_site_type_symbol
_atom_site_fract_x
_atom_site_fract_y
_atom_site_fract_z
_atom_site_U_iso_or_equiv
_atom_site_adp_type
_atom_site_occupancy
_atom_site_symmetry_multiplicity
_atom_site_calc_flag
_atom_site_refinement_flags
_atom_site_disorder_assembly
_atom_site_disorder_group
Pd1 Pd 0.68142(4) 0.199904(15) 0.588693(18) 0.0631(3) Uani 1 1 d . . .
Pd2 Pd 0.43431(5) -0.004980(16) 0.35209(2) 0.0708(3) Uani 1 1 d . . .
Pd3 Pd 0.19742(5) 0.27449(2) 0.314054(19) 0.0947(4) Uani 1 1 d . . .
F1 F 0.4754(5) 0.24104(19) 0.6117(2) 0.157(3) Uiso 1 1 d . . .
F2 F 0.4535(8) 0.2484(3) 0.5658(4) 0.258(6) Uiso 1 1 d . . .
F3 F 0.5308(7) 0.2699(3) 0.5974(3) 0.224(5) Uiso 1 1 d . . .
F4 F 0.0311(5) 0.21336(18) 0.3351(2) 0.141(3) Uiso 1 1 d . . .
F5 F 0.0933(6) 0.1770(3) 0.3336(3) 0.211(4) Uiso 1 1 d . . .
F6 F 0.0876(7) 0.1968(3) 0.3788(3) 0.230(5) Uiso 1 1 d . . .
O1 O 0.7660(4) 0.25673(14) 0.64009(15) 0.078(2) Uani 1 1 d . . .
O2 O 0.7265(4) 0.31122(15) 0.63837(17) 0.084(2) Uiso 1 1 d . B .
O3 O 0.9297(4) 0.43351(13) 0.66753(16) 0.083(2) Uani 1 1 d . . .
O4 O 1.0409(4) 0.41169(13) 0.70253(15) 0.081(2) Uani 1 1 d . . .
O5 O 1.1472(6) 0.2725(3) 0.7117(3) 0.174(5) Uani 1 1 d D . .
O6 O 1.0703(5) 0.2258(2) 0.6910(3) 0.169(4) Uani 1 1 d . F .
O7 O 0.6127(4) 0.14043(12) 0.50109(15) 0.070(2) Uani 1 1 d . . .
O8 O 0.5857(3) 0.09300(14) 0.46605(15) 0.0705(19) Uiso 1 1 d . . .
O9 O 0.3261(4) 0.08220(12) 0.33616(16) 0.074(2) Uani 1 1 d . . .
O10 O 0.2696(4) 0.13041(15) 0.31729(18) 0.098(3) Uani 1 1 d . . .
O11 O 0.3576(4) 0.26621(14) 0.39889(15) 0.077(2) Uani 1 1 d . . .
O12 O 0.4438(4) 0.26797(14) 0.44888(16) 0.080(2) Uani 1 1 d . . .
O13 O 0.6052(4) 0.22218(13) 0.59966(16) 0.0660(18) Uiso 1 1 d . . .
O14 O 0.5320(4) 0.20513(16) 0.55794(19) 0.098(2) Uiso 1 1 d . . .
O15 O 0.7654(3) 0.18233(14) 0.57738(15) 0.0700(19) Uiso 1 1 d . . .
O16 O 0.7493(4) 0.13661(18) 0.5935(2) 0.107(3) Uiso 1 1 d . . .
O17 O 0.1295(4) 0.24549(16) 0.32191(18) 0.087(2) Uiso 1 1 d . . .
O18 O 0.1956(5) 0.21710(19) 0.3511(2) 0.118(3) Uiso 1 1 d . . .
O19 O 0.2616(5) 0.3073(2) 0.3054(2) 0.115(3) Uiso 1 1 d . . .
O20 O 0.1840(7) 0.3392(3) 0.2920(3) 0.168(4) Uiso 1 1 d . . .
O21 O 0.4480(3) -0.01235(14) 0.40024(16) 0.075(2) Uiso 1 1 d . . .
O22 O 0.4345(4) 0.03606(17) 0.41424(18) 0.094(2) Uiso 1 1 d . . .
O23 O 0.4170(3) 0.00031(13) 0.30326(15) 0.0640(18) Uiso 1 1 d . . .
O24 O 0.4184(4) -0.04977(19) 0.2953(2) 0.116(3) Uiso 1 1 d . . .
O25 O 0.7442(7) 0.4025(3) 0.5876(3) 0.078(4) Uiso 0.50 1 d PD . .
N1 N 0.7035(4) 0.19039(15) 0.63864(18) 0.058(2) Uani 1 1 d . . .
N2 N 0.9691(4) 0.51016(14) 0.65071(19) 0.068(3) Uani 1 1 d . . .
N3 N 1.3012(5) 0.2438(2) 0.7323(2) 0.105(3) Uani 1 1 d . . .
N4 N 0.6619(4) 0.21200(14) 0.53983(16) 0.050(2) Uani 1 1 d . . .
N5 N 0.3383(4) 0.00244(14) 0.35515(18) 0.061(2) Uani 1 1 d . . .
N6 N 0.1985(5) 0.29131(17) 0.36146(18) 0.069(3) Uani 1 1 d . . .
C1 C 0.9668(6) 0.2836(2) 0.5958(3) 0.085(4) Uani 1 1 d . . .
H1A H 0.9615 0.2635 0.5858 0.102 Uiso 1 1 calc R . .
H1B H 0.9800 0.2973 0.5788 0.102 Uiso 1 1 calc R . .
C2 C 0.9024(6) 0.29405(19) 0.6056(2) 0.068(3) Uani 1 1 d . . .
C3 C 0.8626(6) 0.2726(2) 0.6167(2) 0.071(3) Uani 1 1 d . . .
H3 H 0.8748 0.2523 0.6154 0.085 Uiso 1 1 calc R . .
C4 C 0.8078(5) 0.27873(19) 0.6293(2) 0.062(3) Uani 1 1 d . . .
C5 C 0.7866(6) 0.3078(2) 0.6270(2) 0.067(3) Uani 1 1 d . . .
C6 C 0.8194(5) 0.3301(2) 0.6146(2) 0.067(3) Uani 1 1 d . . .
H6 H 0.8031 0.3499 0.6134 0.081 Uiso 1 1 calc R . .
C7 C 0.8776(5) 0.3236(2) 0.6037(2) 0.059(3) Uani 1 1 d . . .
C8 C 0.9135(5) 0.34921(19) 0.5908(2) 0.067(3) Uani 1 1 d . . .
H8A H 0.8825 0.3630 0.5784 0.081 Uiso 1 1 calc R . .
H8B H 0.9421 0.3415 0.5752 0.081 Uiso 1 1 calc R . .
C9 C 0.9547(6) 0.3669(2) 0.6194(2) 0.074(4) Uani 1 1 d . . .
C10 C 0.9269(6) 0.3926(2) 0.6309(2) 0.074(3) Uani 1 1 d . . .
H10 H 0.8872 0.3997 0.6200 0.088 Uiso 1 1 calc R . .
C11 C 0.9576(5) 0.40753(19) 0.6582(2) 0.063(3) Uani 1 1 d . . .
C12 C 1.0147(6) 0.3974(2) 0.6741(2) 0.074(4) Uani 1 1 d . . .
C13 C 1.0439(6) 0.3734(2) 0.6617(2) 0.077(3) Uani 1 1 d . . .
H13 H 1.0838 0.3667 0.6728 0.093 Uiso 1 1 calc R . .
C14 C 1.0165(5) 0.3584(2) 0.6330(3) 0.064(3) Uani 1 1 d . . .
C15 C 1.0560(6) 0.3351(2) 0.6182(3) 0.086(4) Uani 1 1 d . . .
H15A H 1.1005 0.3425 0.6188 0.103 Uiso 1 1 calc R . .
H15B H 1.0384 0.3320 0.5947 0.103 Uiso 1 1 calc R . .
C16 C 1.0571(6) 0.3055(2) 0.6364(3) 0.082(4) Uani 1 1 d . . .
C17 C 1.1019(7) 0.3010(2) 0.6628(3) 0.100(4) Uani 1 1 d . . .
H17 H 1.1320 0.3165 0.6686 0.121 Uiso 1 1 calc R . .
C19 C 1.0628(7) 0.2523(2) 0.6713(4) 0.128(6) Uani 1 1 d . . .
C20 C 1.0205(6) 0.2541(3) 0.6433(3) 0.105(4) Uani 1 1 d . . .
H20 H 0.9937 0.2378 0.6358 0.125 Uiso 1 1 calc R . .
C21 C 1.0181(6) 0.2826(3) 0.6249(3) 0.089(4) Uani 1 1 d . . .
C9I C 0.6737(5) 0.24056(18) 0.5309(2) 0.060(3) Uani 1 1 d . . .
C22 C 0.7916(6) 0.22709(18) 0.6411(2) 0.071(3) Uani 1 1 d . . .
H22A H 0.8350 0.2269 0.6536 0.085 Uiso 1 1 calc R . .
H22B H 0.7946 0.2200 0.6183 0.085 Uiso 1 1 calc R . .
C23 C 0.7496(6) 0.2076(2) 0.6569(3) 0.084(4) Uani 1 1 d . . .
C24 C 0.7614(7) 0.2042(2) 0.6919(3) 0.102(5) Uani 1 1 d . . .
H24 H 0.7932 0.2158 0.7048 0.123 Uiso 1 1 calc R . .
C25 C 0.7252(6) 0.1835(2) 0.7067(3) 0.097(4) Uani 1 1 d . . .
H25 H 0.7306 0.1818 0.7301 0.116 Uiso 1 1 calc R . .
C26 C 0.6816(6) 0.1654(2) 0.6880(3) 0.080(4) Uani 1 1 d . . .
C27 C 0.6485(6) 0.1426(2) 0.7028(3) 0.084(4) Uani 1 1 d . . .
H27 H 0.6525 0.1411 0.7262 0.101 Uiso 1 1 calc R . .
C28 C 0.6109(6) 0.1228(2) 0.6837(3) 0.094(4) Uani 1 1 d . . .
H28 H 0.5929 0.1062 0.6936 0.113 Uiso 1 1 calc R . .
C29 C 0.5989(6) 0.1275(2) 0.6480(2) 0.076(3) Uani 1 1 d . . .
H29 H 0.5696 0.1150 0.6347 0.092 Uiso 1 1 calc R . .
C30 C 0.6290(5) 0.14942(19) 0.6339(2) 0.064(3) Uani 1 1 d . . .
H30 H 0.6220 0.1521 0.6105 0.077 Uiso 1 1 calc R . .
C31 C 0.6712(5) 0.16868(19) 0.6539(2) 0.059(3) Uani 1 1 d . . .
C32 C 0.7013(7) 0.3426(3) 0.6383(4) 0.124(5) Uiso 1 1 d . . .
H32A H 0.6917 0.3501 0.6154 0.149 Uiso 1 1 calc R A 1
H32B H 0.7332 0.3559 0.6508 0.149 Uiso 1 1 calc R A 1
C33 C 0.6392(9) 0.3410(4) 0.6553(4) 0.152(15) Uiso 0.50 1 d PD B 1
H33A H 0.6468 0.3281 0.6751 0.183 Uiso 0.50 1 calc PR B 1
H33B H 0.6044 0.3320 0.6398 0.183 Uiso 0.50 1 calc PR B 1
C34 C 0.9723(6) 0.45914(19) 0.6670(3) 0.096(4) Uani 1 1 d . . .
H34A H 1.0008 0.4562 0.6498 0.115 Uiso 1 1 calc R . .
H34B H 0.9993 0.4609 0.6887 0.115 Uiso 1 1 calc R . .
C35 C 0.9344(5) 0.48749(19) 0.6599(2) 0.061(3) Uani 1 1 d . . .
C36 C 0.8703(6) 0.4896(2) 0.6621(3) 0.082(4) Uani 1 1 d . . .
H36 H 0.8476 0.4726 0.6681 0.098 Uiso 1 1 calc R . .
C37 C 0.8394(6) 0.5153(2) 0.6561(3) 0.098(4) Uani 1 1 d . . .
H37 H 0.7950 0.5171 0.6579 0.118 Uiso 1 1 calc R . .
C38 C 0.8749(7) 0.5395(2) 0.6470(3) 0.097(4) Uani 1 1 d . . .
C39 C 0.8403(7) 0.5661(3) 0.6378(4) 0.126(5) Uani 1 1 d . . .
H39 H 0.7952 0.5669 0.6378 0.152 Uiso 1 1 calc R . .
C40 C 0.8732(8) 0.5903(3) 0.6289(4) 0.154(7) Uani 1 1 d . . .
H40 H 0.8523 0.6089 0.6249 0.185 Uiso 1 1 calc R . .
C41 C 0.9397(8) 0.5873(3) 0.6257(5) 0.162(7) Uani 1 1 d . . .
H41 H 0.9630 0.6033 0.6178 0.195 Uiso 1 1 calc R . .
C42 C 0.9697(6) 0.5601(2) 0.6344(3) 0.107(5) Uani 1 1 d . . .
H42 H 1.0145 0.5585 0.6338 0.128 Uiso 1 1 calc R . .
C43 C 0.9388(6) 0.5367(2) 0.6433(3) 0.077(4) Uani 1 1 d . . .
C44 C 1.0931(6) 0.3973(2) 0.7237(3) 0.083(3) Uiso 1 1 d . . .
H44A H 1.1318 0.3965 0.7122 0.099 Uiso 1 1 calc R . .
H44B H 1.0809 0.3767 0.7287 0.099 Uiso 1 1 calc R . .
C45 C 1.1068(6) 0.4146(3) 0.7548(3) 0.101(4) Uiso 1 1 d . . .
H45A H 1.1174 0.4353 0.7492 0.121 Uiso 1 1 calc R . .
H45B H 1.0676 0.4152 0.7658 0.121 Uiso 1 1 calc R . .
C46 C 1.1586(8) 0.4028(3) 0.7778(4) 0.145(6) Uiso 1 1 d . . .
H46A H 1.1639 0.4150 0.7980 0.217 Uiso 1 1 calc R . .
H46B H 1.1983 0.4031 0.7676 0.217 Uiso 1 1 calc R . .
H46C H 1.1488 0.3822 0.7835 0.217 Uiso 1 1 calc R . .
C47 C 1.2030(8) 0.2615(5) 0.7072(3) 0.183(8) Uani 1 1 d D . .
H47A H 1.2194 0.2730 0.6893 0.220 Uiso 1 1 calc R . .
H47B H 1.1963 0.2408 0.6991 0.220 Uiso 1 1 calc R . .
C48 C 1.2528(9) 0.2611(4) 0.7359(3) 0.142(6) Uani 1 1 d . . .
C49 C 1.2475(9) 0.2792(4) 0.7657(3) 0.165(8) Uani 1 1 d . . .
H49 H 1.2149 0.2937 0.7668 0.198 Uiso 1 1 calc R . .
C50 C 1.2919(9) 0.2737(3) 0.7905(3) 0.132(6) Uani 1 1 d . . .
H50 H 1.2894 0.2834 0.8111 0.158 Uiso 1 1 calc R . .
C51 C 1.3412(7) 0.2548(3) 0.7884(3) 0.100(5) Uani 1 1 d . . .
C52 C 1.3894(9) 0.2485(3) 0.8141(3) 0.133(6) Uani 1 1 d . . .
H52 H 1.3892 0.2588 0.8345 0.160 Uiso 1 1 calc R . .
C53 C 1.4379(8) 0.2281(4) 0.8116(3) 0.139(7) Uani 1 1 d . . .
H53 H 1.4686 0.2237 0.8302 0.167 Uiso 1 1 calc R . .
C54 C 1.4410(7) 0.2136(3) 0.7805(3) 0.105(4) Uani 1 1 d . . .
H54 H 1.4753 0.2004 0.7779 0.126 Uiso 1 1 calc R . .
C55 C 1.3953(6) 0.2188(3) 0.7552(3) 0.097(4) Uani 1 1 d . . .
H55 H 1.3966 0.2085 0.7349 0.116 Uiso 1 1 calc R . .
C56 C 1.3479(6) 0.2381(3) 0.7578(2) 0.081(4) Uani 1 1 d . . .
C61 C 0.4343(6) 0.1489(2) 0.4843(2) 0.076(3) Uani 1 1 d . . .
C62 C 0.4993(5) 0.1546(2) 0.4959(2) 0.065(3) Uani 1 1 d . . .
H62 H 0.5096 0.1723 0.5083 0.078 Uiso 1 1 calc R . .
C63 C 0.5484(6) 0.1359(2) 0.4901(2) 0.063(3) Uani 1 1 d . . .
C64 C 0.5349(5) 0.10966(19) 0.4710(2) 0.058(3) Uani 1 1 d . . .
C65 C 0.4709(5) 0.10368(19) 0.4594(2) 0.065(3) Uani 1 1 d . . .
H65 H 0.4610 0.0864 0.4462 0.078 Uiso 1 1 calc R . .
C66 C 0.4207(5) 0.12226(19) 0.4664(2) 0.059(3) Uani 1 1 d . . .
C67 C 0.3523(5) 0.1117(2) 0.4548(2) 0.075(3) Uani 1 1 d . . .
H67A H 0.3234 0.1210 0.4693 0.089 Uiso 1 1 calc R . .
H67B H 0.3506 0.0899 0.4583 0.089 Uiso 1 1 calc R . .
C68 C 0.3257(5) 0.1183(2) 0.4187(2) 0.069(3) Uani 1 1 d . . .
C69 C 0.3369(5) 0.09765(18) 0.3947(2) 0.067(3) Uani 1 1 d . . .
H69 H 0.3599 0.0800 0.4016 0.080 Uiso 1 1 calc R . .
C70 C 0.3167(5) 0.10130(19) 0.3615(2) 0.064(3) Uani 1 1 d . . .
C71 C 0.2854(5) 0.1283(2) 0.3518(2) 0.068(3) Uani 1 1 d . . .
C72 C 0.2737(5) 0.1485(2) 0.3749(3) 0.074(3) Uani 1 1 d . . .
H72 H 0.2509 0.1661 0.3677 0.089 Uiso 1 1 calc R . .
C73 C 0.2928(5) 0.1448(2) 0.4076(3) 0.074(3) Uani 1 1 d . . .
C74 C 0.2764(6) 0.1687(2) 0.4319(3) 0.081(3) Uani 1 1 d . . .
H74A H 0.2718 0.1591 0.4533 0.097 Uiso 1 1 calc R . .
H74B H 0.2343 0.1775 0.4233 0.097 Uiso 1 1 calc R . .
C75 C 0.3261(6) 0.1944(2) 0.4382(3) 0.079(4) Uani 1 1 d . . .
C76 C 0.3197(5) 0.2174(2) 0.4174(2) 0.072(3) Uani 1 1 d . . .
H76 H 0.2863 0.2169 0.3994 0.086 Uiso 1 1 calc R . .
C77 C 0.3589(6) 0.2417(2) 0.4208(2) 0.071(3) Uani 1 1 d . . .
C78 C 0.4081(5) 0.2422(2) 0.4473(2) 0.060(3) Uani 1 1 d . . .
C79 C 0.4146(5) 0.2203(2) 0.4689(2) 0.062(3) Uani 1 1 d . . .
H79 H 0.4473 0.2214 0.4872 0.075 Uiso 1 1 calc R . .
C80 C 0.3743(6) 0.1958(2) 0.4653(2) 0.066(3) Uani 1 1 d . . .
C81 C 0.3843(6) 0.1715(2) 0.4914(2) 0.079(4) Uani 1 1 d . . .
H81A H 0.3432 0.1611 0.4925 0.094 Uiso 1 1 calc R . .
H81B H 0.3977 0.1807 0.5133 0.094 Uiso 1 1 calc R . .
C82 C 0.6297(5) 0.16043(18) 0.5279(2) 0.061(3) Uani 1 1 d . . .
H82A H 0.6681 0.1527 0.5418 0.074 Uiso 1 1 calc R . .
H82B H 0.5943 0.1611 0.5418 0.074 Uiso 1 1 calc R . .
C83 C 0.6431(5) 0.1912(2) 0.5174(2) 0.063(3) Uani 1 1 d . . .
C84 C 0.6367(5) 0.19981(18) 0.4830(2) 0.064(3) Uani 1 1 d . . .
H84 H 0.6242 0.1853 0.4664 0.077 Uiso 1 1 calc R . .
C85 C 0.6475(6) 0.2265(2) 0.4741(2) 0.074(3) Uani 1 1 d . . .
H85 H 0.6430 0.2311 0.4511 0.089 Uiso 1 1 calc R . .
C86 C 0.6657(5) 0.24888(19) 0.4970(2) 0.061(3) Uani 1 1 d . . .
C87 C 0.6797(5) 0.2798(2) 0.4895(2) 0.073(3) Uani 1 1 d . . .
H87 H 0.6764 0.2858 0.4670 0.088 Uiso 1 1 calc R . .
C88 C 0.6971(6) 0.3001(2) 0.5134(2) 0.087(4) Uani 1 1 d . . .
H88 H 0.7063 0.3201 0.5078 0.104 Uiso 1 1 calc R . .
C89 C 0.7015(6) 0.2911(2) 0.5470(2) 0.078(3) Uani 1 1 d . . .
H89 H 0.7128 0.3054 0.5639 0.093 Uiso 1 1 calc R . .
C90 C 0.6900(5) 0.26256(17) 0.5561(2) 0.062(3) Uani 1 1 d . . .
H90 H 0.6928 0.2573 0.5788 0.074 Uiso 1 1 calc R . .
C91 C 0.5710(5) 0.0639(2) 0.4491(2) 0.065(3) Uiso 1 1 d . . .
H91A H 0.5477 0.0671 0.4266 0.078 Uiso 1 1 calc R . .
H91B H 0.5440 0.0515 0.4619 0.078 Uiso 1 1 calc R . .
C92 C 0.6349(6) 0.0485(2) 0.4469(3) 0.093(4) Uiso 1 1 d . . .
H92A H 0.6606 0.0606 0.4331 0.112 Uiso 1 1 calc R . .
H92B H 0.6591 0.0467 0.4693 0.112 Uiso 1 1 calc R . .
C93 C 0.6233(8) 0.0186(3) 0.4321(4) 0.146(6) Uiso 1 1 d . . .
H93A H 0.6643 0.0086 0.4310 0.219 Uiso 1 1 calc R . .
H93B H 0.6004 0.0206 0.4096 0.219 Uiso 1 1 calc R . .
H93C H 0.5974 0.0068 0.4457 0.219 Uiso 1 1 calc R . .
C94 C 0.3611(6) 0.05484(18) 0.3440(2) 0.074(3) Uani 1 1 d . . .
H94A H 0.3939 0.0582 0.3634 0.088 Uiso 1 1 calc R . .
H94B H 0.3833 0.0490 0.3250 0.088 Uiso 1 1 calc R . .
C95 C 0.3169(6) 0.03011(19) 0.3517(2) 0.068(3) Uani 1 1 d . . .
C96 C 0.2504(6) 0.0369(3) 0.3562(3) 0.091(4) Uani 1 1 d . . .
H96 H 0.2338 0.0566 0.3540 0.109 Uiso 1 1 calc R . .
C97 C 0.2138(6) 0.0136(2) 0.3637(3) 0.095(4) Uani 1 1 d . . .
H97 H 0.1703 0.0173 0.3663 0.114 Uiso 1 1 calc R . .
C98 C 0.2360(6) -0.0148(2) 0.3678(3) 0.074(3) Uani 1 1 d . . .
C99 C 0.1960(7) -0.0386(2) 0.3752(3) 0.104(4) Uani 1 1 d . . .
H99 H 0.1528 -0.0350 0.3783 0.124 Uiso 1 1 calc R . .
C100 C 0.2209(6) -0.0674(2) 0.3778(3) 0.089(4) Uani 1 1 d . . .
H100 H 0.1954 -0.0836 0.3835 0.107 Uiso 1 1 calc R . .
C101 C 0.2836(7) -0.0719(2) 0.3720(3) 0.089(4) Uani 1 1 d . . .
H101 H 0.3002 -0.0916 0.3738 0.106 Uiso 1 1 calc R . .
C102 C 0.3227(5) -0.04961(19) 0.3640(2) 0.071(3) Uani 1 1 d . . .
H102 H 0.3647 -0.0540 0.3592 0.085 Uiso 1 1 calc R . .
C103 C 0.2999(6) -0.01974(18) 0.3629(2) 0.064(3) Uani 1 1 d . . .
C104 C 0.2252(8) 0.1509(3) 0.3043(4) 0.148(6) Uiso 1 1 d . . .
H10C H 0.2414 0.1710 0.3106 0.178 Uiso 1 1 calc R . .
H10D H 0.1854 0.1478 0.3145 0.178 Uiso 1 1 calc R . .
C105 C 0.2098(9) 0.1498(4) 0.2689(4) 0.171(7) Uiso 1 1 d D . .
H10E H 0.2486 0.1454 0.2584 0.205 Uiso 1 1 calc R . .
H10F H 0.1919 0.1691 0.2604 0.205 Uiso 1 1 calc R . .
C106 C 0.1609(15) 0.1253(6) 0.2614(8) 0.381(18) Uiso 1 1 d D . .
H10G H 0.1491 0.1237 0.2374 0.571 Uiso 1 1 calc R . .
H10H H 0.1227 0.1300 0.2719 0.571 Uiso 1 1 calc R . .
H10I H 0.1791 0.1064 0.2701 0.571 Uiso 1 1 calc R . .
C107 C 0.3050(5) 0.2684(3) 0.3725(2) 0.078(3) Uani 1 1 d . . .
H10J H 0.2906 0.2482 0.3654 0.093 Uiso 1 1 calc R . .
H10K H 0.3198 0.2786 0.3533 0.093 Uiso 1 1 calc R . .
C108 C 0.2479(5) 0.2859(2) 0.3835(2) 0.067(3) Uani 1 1 d . . .
C109 C 0.2509(6) 0.2952(2) 0.4159(2) 0.072(3) Uani 1 1 d . . .
H109 H 0.2877 0.2913 0.4313 0.086 Uiso 1 1 calc R . .
C110 C 0.1992(6) 0.3102(2) 0.4254(3) 0.084(4) Uani 1 1 d . . .
H110 H 0.1998 0.3168 0.4476 0.101 Uiso 1 1 calc R . .
C111 C 0.1447(5) 0.31594(18) 0.4016(2) 0.064(3) Uani 1 1 d . . .
C112 C 0.0931(6) 0.3303(2) 0.4112(3) 0.084(4) Uani 1 1 d . . .
H112 H 0.0918 0.3359 0.4336 0.101 Uiso 1 1 calc R . .
C113 C 0.0443(7) 0.3362(2) 0.3876(3) 0.095(4) Uani 1 1 d . . .
H113 H 0.0090 0.3471 0.3936 0.114 Uiso 1 1 calc R . .
C114 C 0.0423(7) 0.3274(2) 0.3561(3) 0.095(4) Uani 1 1 d . . .
H114 H 0.0057 0.3308 0.3403 0.114 Uiso 1 1 calc R . .
C115 C 0.0938(6) 0.3139(2) 0.3477(3) 0.092(4) Uani 1 1 d . . .
H115 H 0.0943 0.3087 0.3251 0.111 Uiso 1 1 calc R . .
C116 C 0.1472(6) 0.30663(19) 0.3702(2) 0.064(3) Uani 1 1 d . . .
C117 C 0.4834(6) 0.2732(2) 0.4810(3) 0.088(4) Uiso 1 1 d . C .
H11A H 0.5185 0.2584 0.4847 0.106 Uiso 1 1 calc R . .
H11B H 0.4570 0.2718 0.4995 0.106 Uiso 1 1 calc R . .
C118 C 0.5094(8) 0.3039(3) 0.4787(4) 0.140(5) Uiso 1 1 d D . .
C120 C 0.5553(6) 0.2219(2) 0.5826(3) 0.068(3) Uiso 1 1 d . . .
C121 C 0.5048(10) 0.2460(4) 0.5850(5) 0.153(6) Uiso 1 1 d . . .
C122 C 0.7798(6) 0.1568(3) 0.5812(3) 0.085(3) Uiso 1 1 d . . .
C124 C 0.1415(6) 0.2238(3) 0.3390(3) 0.078(3) Uiso 1 1 d . . .
C125 C 0.0912(9) 0.2045(4) 0.3459(4) 0.135(5) Uiso 1 1 d . . .
C126 C 0.2423(9) 0.3335(4) 0.2975(4) 0.137(5) Uiso 1 1 d D . .
C128 C 0.4398(6) 0.0094(3) 0.4204(3) 0.089(4) Uiso 1 1 d . . .
C129 C 0.4110(6) -0.0222(3) 0.2844(3) 0.097(4) Uiso 1 1 d . . .
C132 C 0.708(4) 0.4308(15) 0.5972(10) 0.646(5) Uiso 0.50 1 d PD . .
H1E H 0.7211 0.4492 0.5866 0.775 Uiso 0.50 1 calc PR . .
H14D H 0.6610 0.4286 0.5944 0.775 Uiso 0.50 1 calc PR . .
C133 C 0.7392(13) 0.4269(5) 0.6326(6) 0.111(9) Uiso 0.50 1 d PD . .
H13F H 0.7268 0.4435 0.6461 0.167 Uiso 0.50 1 calc PR . .
H13G H 0.7859 0.4266 0.6332 0.167 Uiso 0.50 1 calc PR . .
H13H H 0.7250 0.4081 0.6414 0.167 Uiso 0.50 1 calc PR . .
C19A C 0.5228(19) 0.3155(8) 0.5162(8) 0.195(16) Uiso 0.50 1 d PD C 2
H19A H 0.5410 0.3356 0.5165 0.293 Uiso 0.50 1 calc PR C 2
H19B H 0.5530 0.3021 0.5292 0.293 Uiso 0.50 1 calc PR C 2
H19C H 0.4825 0.3160 0.5258 0.293 Uiso 0.50 1 calc PR C 2
C19B C 0.4630(14) 0.3296(6) 0.4730(7) 0.131(10) Uiso 0.50 1 d PD C 1
H19D H 0.4869 0.3481 0.4711 0.197 Uiso 0.50 1 calc PR C 1
H19E H 0.4381 0.3311 0.4917 0.197 Uiso 0.50 1 calc PR C 1
H19F H 0.4339 0.3263 0.4525 0.197 Uiso 0.50 1 calc PR C 1
C34B C 0.5955(15) 0.3293(6) 0.6319(7) 0.130(10) Uiso 0.50 1 d P B 2
H34C H 0.5558 0.3254 0.6413 0.195 Uiso 0.50 1 calc PR B 2
H34D H 0.6119 0.3107 0.6238 0.195 Uiso 0.50 1 calc PR B 2
H34E H 0.5868 0.3434 0.6135 0.195 Uiso 0.50 1 calc PR B 2
C57 C 1.0374(12) 0.2020(5) 0.6785(6) 0.231(10) Uiso 1 1 d D . .
H57A H 0.9919 0.2083 0.6751 0.277 Uiso 1 1 calc R D 1
H57B H 1.0412 0.1870 0.6964 0.277 Uiso 1 1 calc R D 1
F18 F 0.8769(4) 0.12684(17) 0.5920(2) 0.132(3) Uiso 1 1 d D . .
F17 F 0.8882(6) 0.1710(3) 0.5784(3) 0.204(4) Uiso 1 1 d D . .
C60 C 0.8418(10) 0.1472(4) 0.5748(5) 0.152(6) Uiso 1 1 d D . .
F16 F 0.8529(6) 0.1484(2) 0.5456(3) 0.191(4) Uiso 1 1 d D . .
F12 F 0.4379(4) 0.02081(19) 0.4784(2) 0.147(3) Uiso 1 1 d D . .
F10 F 0.4543(5) -0.0236(2) 0.4640(3) 0.176(4) Uiso 1 1 d D . .
F11 F 0.3668(6) -0.0093(2) 0.4557(3) 0.196(4) Uiso 1 1 d D . .
F14 F 0.4345(8) 0.0035(3) 0.2409(4) 0.264(6) Uiso 1 1 d D . .
F15A F 0.4352(7) -0.0330(3) 0.2305(3) 0.104(4) Uiso 0.50 1 d PD . .
C123 C 0.4305(10) 0.0008(4) 0.4547(5) 0.155(6) Uiso 1 1 d D . .
F13 F 0.3474(10) -0.0351(4) 0.2340(5) 0.325(8) Uiso 1 1 d D . .
F15B F 0.3471(8) 0.0023(3) 0.2410(3) 0.112(4) Uiso 0.50 1 d PD E 2
C127 C 0.2795(9) 0.3644(3) 0.3010(4) 0.137(5) Uiso 1 1 d D . .
F8 F 0.3041(8) 0.3624(3) 0.2713(4) 0.274(6) Uiso 1 1 d D . .
C119 C 0.3907(9) -0.0177(4) 0.2461(4) 0.140(6) Uiso 1 1 d D E .
F7 F 0.3399(11) 0.3553(4) 0.3155(5) 0.365(9) Uiso 1 1 d D . .
F9 F 0.2431(15) 0.3925(7) 0.3041(7) 0.550(17) Uiso 1 1 d D . .
C58 C 1.049(2) 0.1846(9) 0.6459(9) 0.49(7) Uiso 0.50 1 d PD F 1
H58A H 1.0960 0.1843 0.6459 0.582 Uiso 0.50 1 calc PR F 1
H58B H 1.0316 0.1976 0.6273 0.582 Uiso 0.50 1 calc PR F 1
C59B C 1.023(2) 0.1487(8) 0.6342(10) 0.216(17) Uiso 0.50 1 d PD F 1
H59A H 1.0426 0.1426 0.6146 0.324 Uiso 0.50 1 calc PR F 1
H59B H 0.9765 0.1486 0.6290 0.324 Uiso 0.50 1 calc PR F 1
H59C H 1.0362 0.1348 0.6524 0.324 Uiso 0.50 1 calc PR F 1
C59C C 1.042(2) 0.1771(9) 0.6060(9) 0.217(18) Uiso 0.50 1 d PD F 2
H59D H 1.0718 0.1609 0.6021 0.325 Uiso 0.50 1 calc PR F 2
H59E H 1.0534 0.1949 0.5939 0.325 Uiso 0.50 1 calc PR F 2
H59F H 0.9984 0.1711 0.5981 0.325 Uiso 0.50 1 calc PR F 2
C34A C 0.617(4) 0.3737(12) 0.6663(18) 0.43(4) Uiso 0.50 1 d PD B 1
H34F H 0.5815 0.3717 0.6797 0.640 Uiso 0.50 1 calc PR B 1
H34G H 0.6025 0.3855 0.6465 0.640 Uiso 0.50 1 calc PR B 1
H34H H 0.6529 0.3838 0.6794 0.640 Uiso 0.50 1 calc PR B 1
C130 C 0.7494(9) 0.3792(4) 0.5367(4) 0.060(5) Uiso 0.50 1 d PD . .
H13A H 0.7289 0.3752 0.5141 0.090 Uiso 0.50 1 calc PR . .
H13B H 0.7549 0.3605 0.5491 0.090 Uiso 0.50 1 calc PR . .
H13C H 0.7914 0.3884 0.5358 0.090 Uiso 0.50 1 calc PR . .
C131 C 0.7080(12) 0.4000(6) 0.5537(5) 0.140(11) Uiso 0.50 1 d PD . .
H13I H 0.7038 0.4196 0.5425 0.168 Uiso 0.50 1 calc PR . .
H13J H 0.6648 0.3915 0.5544 0.168 Uiso 0.50 1 calc PR . .
C18 C 1.1070(8) 0.2744(3) 0.6828(4) 0.120(5) Uiso 1 1 d . . .
C58B C 1.049(2) 0.1846(9) 0.6459(9) 0.49(4) Uiso 0.50 1 d P F 2
H58C H 1.0366 0.1646 0.6532 0.582 Uiso 0.50 1 calc PR F 2
H58D H 1.0963 0.1843 0.6501 0.582 Uiso 0.50 1 calc PR F 2
C33A C 0.6392(9) 0.3410(4) 0.6553(4) 0.152(9) Uiso 0.50 1 d P B 2
H33C H 0.6454 0.3281 0.6752 0.183 Uiso 0.50 1 calc PR B 2
H33D H 0.6261 0.3611 0.6619 0.183 Uiso 0.50 1 calc PR B 2

loop_
_atom_site_aniso_label
_atom_site_aniso_U_11
_atom_site_aniso_U_22
_atom_site_aniso_U_33
_atom_site_aniso_U_23
_atom_site_aniso_U_13
_atom_site_aniso_U_12
Pd1 0.0885(7) 0.0518(5) 0.0504(5) 0.0071(4) 0.0140(5) -0.0063(5)
Pd2 0.0900(8) 0.0496(5) 0.0730(6) 0.0034(4) 0.0109(5) -0.0080(5)
Pd3 0.1042(9) 0.1378(8) 0.0413(5) -0.0051(5) 0.0057(5) 0.0081(7)
O1 0.096(6) 0.077(5) 0.066(4) 0.013(4) 0.024(4) -0.003(5)
O3 0.122(7) 0.055(4) 0.072(5) 0.003(4) 0.017(5) -0.019(4)
O4 0.115(7) 0.059(4) 0.065(4) -0.008(4) 0.002(5) -0.017(4)
O5 0.151(10) 0.211(10) 0.144(8) 0.107(8) -0.039(7) -0.057(8)
O6 0.119(9) 0.121(7) 0.257(13) 0.036(8) -0.017(8) -0.042(7)
O7 0.096(6) 0.049(4) 0.064(4) -0.020(3) 0.013(4) -0.010(4)
O9 0.100(6) 0.036(3) 0.082(5) -0.006(3) 0.002(4) -0.007(4)
O10 0.135(8) 0.064(4) 0.092(5) 0.020(4) 0.001(5) 0.025(5)
O11 0.084(6) 0.086(5) 0.061(4) -0.003(4) 0.011(4) 0.014(4)
O12 0.096(6) 0.064(4) 0.080(5) 0.002(4) 0.007(4) 0.008(4)
N1 0.066(6) 0.057(5) 0.052(5) 0.011(4) 0.006(5) 0.008(4)
N2 0.095(8) 0.030(4) 0.075(6) -0.006(4) -0.004(5) -0.022(4)
N3 0.100(9) 0.174(9) 0.042(5) -0.007(6) 0.023(5) 0.013(7)
N4 0.072(6) 0.049(4) 0.032(4) -0.004(4) 0.021(4) -0.006(4)
N5 0.087(7) 0.038(4) 0.058(5) -0.004(4) 0.007(5) -0.008(4)
N6 0.099(8) 0.075(5) 0.035(4) 0.007(4) 0.012(5) 0.006(5)
C1 0.079(10) 0.063(7) 0.121(10) 0.000(7) 0.042(8) -0.021(7)
C2 0.090(10) 0.047(6) 0.070(7) -0.013(6) 0.027(7) -0.021(6)
C3 0.112(11) 0.042(6) 0.059(7) -0.012(5) 0.007(7) -0.016(7)
C4 0.092(10) 0.051(6) 0.051(6) -0.005(5) 0.037(6) -0.010(7)
C5 0.083(9) 0.061(7) 0.061(7) -0.025(6) 0.017(6) -0.002(6)
C6 0.087(10) 0.062(6) 0.060(7) 0.011(5) 0.038(7) -0.017(7)
C7 0.066(8) 0.063(7) 0.049(6) -0.016(5) 0.008(6) -0.027(6)
C8 0.087(9) 0.058(6) 0.058(6) -0.013(6) 0.015(6) -0.022(6)
C9 0.118(11) 0.060(7) 0.050(7) 0.012(6) 0.033(7) -0.017(8)
C10 0.087(10) 0.066(7) 0.069(7) 0.012(6) 0.015(7) -0.002(7)
C11 0.080(9) 0.042(6) 0.067(8) 0.002(6) 0.013(7) -0.002(6)
C12 0.127(12) 0.049(6) 0.049(7) -0.004(6) 0.021(7) -0.007(7)
C13 0.109(11) 0.070(7) 0.052(7) -0.008(6) 0.009(7) -0.019(7)
C14 0.067(9) 0.053(6) 0.078(8) -0.005(6) 0.030(7) -0.016(6)
C15 0.089(10) 0.095(8) 0.073(8) -0.022(7) 0.003(7) -0.036(8)
C16 0.086(10) 0.063(7) 0.096(9) -0.003(7) 0.004(8) -0.036(7)
C17 0.106(12) 0.076(8) 0.113(10) 0.003(7) -0.013(9) -0.009(8)
C19 0.105(13) 0.049(7) 0.228(18) 0.018(9) 0.013(12) -0.004(8)
C20 0.077(11) 0.108(10) 0.134(12) 0.022(9) 0.034(9) 0.003(8)
C21 0.069(10) 0.101(9) 0.100(9) 0.005(8) 0.019(8) 0.001(8)
C9I 0.072(8) 0.045(5) 0.065(7) 0.011(5) 0.013(6) -0.030(5)
C22 0.097(10) 0.044(6) 0.074(7) 0.006(5) 0.022(7) -0.033(6)
C23 0.129(12) 0.064(7) 0.061(8) -0.017(6) 0.018(8) -0.026(7)
C24 0.167(14) 0.080(8) 0.055(8) -0.012(6) -0.006(8) -0.035(9)
C25 0.121(12) 0.081(8) 0.087(9) 0.022(7) 0.007(8) -0.003(8)
C26 0.103(11) 0.063(7) 0.078(8) 0.012(6) 0.028(7) -0.004(7)
C27 0.114(11) 0.067(7) 0.078(8) 0.023(6) 0.037(8) 0.002(7)
C28 0.129(13) 0.040(6) 0.125(11) 0.033(7) 0.061(10) -0.004(7)
C29 0.100(10) 0.061(7) 0.070(8) 0.019(6) 0.018(7) -0.014(7)
C30 0.060(8) 0.063(6) 0.069(7) 0.013(6) 0.006(6) -0.011(6)
C31 0.072(9) 0.053(6) 0.057(7) 0.020(5) 0.027(6) 0.000(6)
C34 0.134(12) 0.052(6) 0.106(9) -0.018(6) 0.031(9) -0.047(7)
C35 0.077(9) 0.045(6) 0.057(7) -0.009(5) -0.001(6) 0.002(6)
C36 0.082(10) 0.083(8) 0.079(8) 0.014(7) 0.004(8) -0.021(8)
C37 0.088(11) 0.088(8) 0.118(10) 0.038(8) 0.007(8) 0.022(8)
C38 0.129(13) 0.053(7) 0.110(10) 0.032(7) 0.020(9) -0.001(9)
C39 0.108(13) 0.083(9) 0.194(15) 0.049(10) 0.041(11) -0.009(9)
C40 0.105(14) 0.125(12) 0.236(19) 0.048(12) 0.033(14) 0.051(11)
C41 0.114(15) 0.102(11) 0.27(2) 0.059(12) 0.014(14) 0.015(11)
C42 0.079(10) 0.063(7) 0.180(14) 0.021(8) 0.027(9) 0.003(7)
C43 0.077(10) 0.049(6) 0.110(9) 0.007(6) 0.028(8) -0.013(7)
C47 0.162(18) 0.32(2) 0.079(10) -0.020(13) 0.062(11) 0.063(17)
C48 0.183(17) 0.220(16) 0.026(6) -0.004(9) 0.028(9) 0.050(13)
C49 0.22(2) 0.216(17) 0.065(10) 0.020(11) 0.060(12) 0.073(16)
C50 0.20(2) 0.132(12) 0.069(9) 0.009(9) 0.056(11) 0.033(12)
C51 0.126(14) 0.129(11) 0.041(8) 0.014(8) -0.008(8) -0.032(10)
C52 0.187(19) 0.122(12) 0.092(11) -0.036(10) 0.023(12) -0.006(12)
C53 0.169(17) 0.190(16) 0.048(8) 0.019(10) -0.020(10) -0.077(14)
C54 0.112(13) 0.114(9) 0.089(10) 0.009(8) 0.014(9) 0.012(9)
C55 0.098(12) 0.143(12) 0.049(7) 0.006(8) 0.008(8) 0.020(9)
C56 0.109(11) 0.115(9) 0.014(5) 0.002(6) -0.009(6) -0.018(8)
C61 0.108(11) 0.066(7) 0.055(7) -0.005(6) 0.016(7) -0.016(8)
C62 0.086(10) 0.056(6) 0.053(6) -0.010(5) 0.009(7) -0.014(7)
C63 0.081(9) 0.050(6) 0.054(6) -0.002(5) -0.002(6) -0.015(6)
C64 0.056(8) 0.049(6) 0.066(7) 0.015(5) 0.001(6) -0.011(6)
C65 0.098(10) 0.042(6) 0.056(7) 0.013(5) 0.016(7) 0.002(6)
C66 0.088(10) 0.052(6) 0.041(6) 0.023(5) 0.021(6) -0.013(6)
C67 0.087(10) 0.053(6) 0.088(8) 0.007(6) 0.029(7) -0.007(6)
C68 0.087(10) 0.055(6) 0.066(8) -0.009(6) 0.007(7) 0.004(6)
C69 0.088(9) 0.032(5) 0.078(8) 0.011(6) -0.002(7) -0.005(6)
C70 0.078(9) 0.046(6) 0.066(7) 0.007(5) -0.003(6) -0.005(6)
C71 0.075(9) 0.051(6) 0.074(7) 0.011(6) -0.008(6) -0.007(6)
C72 0.070(9) 0.048(6) 0.101(9) -0.011(6) -0.004(7) 0.018(6)
C73 0.074(9) 0.075(7) 0.073(8) -0.015(7) 0.006(7) 0.006(7)
C74 0.089(10) 0.066(7) 0.087(8) -0.003(6) 0.012(7) 0.007(7)
C75 0.088(10) 0.059(7) 0.098(9) 0.012(7) 0.042(8) 0.009(7)
C76 0.084(9) 0.059(7) 0.071(7) -0.006(6) -0.001(7) -0.011(7)
C77 0.095(10) 0.059(6) 0.064(7) 0.010(6) 0.033(7) 0.019(7)
C78 0.085(9) 0.058(6) 0.035(6) -0.004(5) -0.003(6) -0.007(6)
C79 0.076(9) 0.069(7) 0.045(6) -0.004(6) 0.018(6) -0.009(6)
C80 0.093(10) 0.073(7) 0.030(6) 0.004(6) 0.001(6) 0.008(7)
C81 0.109(11) 0.074(7) 0.060(7) -0.002(6) 0.036(7) 0.023(7)
C82 0.081(9) 0.056(6) 0.047(6) 0.011(5) 0.007(6) -0.019(6)
C83 0.073(9) 0.062(6) 0.060(7) -0.009(6) 0.025(6) -0.016(6)
C84 0.120(10) 0.035(5) 0.041(6) -0.008(5) 0.022(6) -0.024(6)
C85 0.116(11) 0.063(7) 0.048(6) -0.001(6) 0.027(7) -0.028(7)
C86 0.085(9) 0.052(6) 0.046(6) 0.010(5) 0.012(6) -0.010(6)
C87 0.084(9) 0.076(7) 0.057(7) 0.041(6) 0.002(6) -0.022(7)
C88 0.143(12) 0.054(6) 0.058(7) 0.001(6) -0.009(8) -0.030(7)
C89 0.102(10) 0.071(7) 0.060(7) -0.007(6) 0.009(7) -0.019(7)
C90 0.102(9) 0.039(5) 0.043(6) 0.009(5) 0.004(6) -0.023(6)
C94 0.120(11) 0.040(5) 0.064(7) -0.006(5) 0.022(7) -0.001(6)
C95 0.104(10) 0.045(6) 0.056(6) -0.016(5) 0.014(7) -0.004(6)
C96 0.082(11) 0.082(8) 0.106(9) 0.006(7) 0.007(8) -0.017(8)
C97 0.081(10) 0.083(8) 0.125(10) 0.004(8) 0.032(8) -0.011(8)
C98 0.089(10) 0.043(6) 0.097(9) 0.014(6) 0.032(8) 0.001(7)
C99 0.103(12) 0.082(8) 0.127(11) 0.007(8) 0.021(9) -0.006(8)
C100 0.092(11) 0.053(7) 0.130(10) 0.006(7) 0.040(9) -0.004(7)
C101 0.141(13) 0.040(6) 0.087(8) -0.001(6) 0.023(9) -0.011(8)
C102 0.079(9) 0.056(7) 0.081(8) 0.025(6) 0.021(7) -0.012(6)
C103 0.103(10) 0.038(6) 0.053(6) 0.015(5) 0.020(7) -0.007(6)
C107 0.067(9) 0.116(9) 0.046(6) 0.008(6) -0.006(6) 0.003(7)
C108 0.082(9) 0.090(7) 0.034(6) 0.021(6) 0.027(6) 0.010(7)
C109 0.095(10) 0.078(7) 0.039(6) 0.003(6) -0.003(6) 0.027(7)
C110 0.105(12) 0.080(8) 0.069(8) 0.004(6) 0.017(8) 0.005(8)
C111 0.081(10) 0.040(6) 0.070(8) 0.012(6) 0.005(7) 0.020(6)
C112 0.106(12) 0.078(8) 0.067(8) 0.028(7) 0.007(8) 0.019(8)
C113 0.124(13) 0.046(6) 0.116(10) 0.001(7) 0.022(9) 0.017(7)
C114 0.125(13) 0.082(8) 0.078(8) -0.013(7) 0.014(9) 0.045(8)
C115 0.117(12) 0.102(9) 0.055(7) 0.002(7) -0.001(8) 0.022(9)
C116 0.104(10) 0.050(6) 0.041(6) 0.014(5) 0.018(7) 0.018(6)

loop_
_atom_type_symbol
_atom_type_description
_atom_type_scat_dispersion_real
_atom_type_scat_dispersion_imag
_atom_type_scat_source
C C 0.0033 0.0016 'International Tables Vol C Tables 4.2.6.8 and 6.1.1.4'
H H 0.0000 0.0000 'International Tables Vol C Tables 4.2.6.8 and 6.1.1.4'
N N 0.0061 0.0033 'International Tables Vol C Tables 4.2.6.8 and 6.1.1.4'
O O 0.0106 0.0060 'International Tables Vol C Tables 4.2.6.8 and 6.1.1.4'
F F 0.0171 0.0103 'International Tables Vol C Tables 4.2.6.8 and 6.1.1.4'
Pd Pd -0.9988 1.0072 'International Tables Vol C Tables 4.2.6.8 and 6.1.1.4'

loop_
_geom_angle_atom_site_label_1
_geom_angle_atom_site_label_2
_geom_angle_atom_site_label_3
_geom_angle
_geom_angle_site_symmetry_1
_geom_angle_site_symmetry_3
O13 Pd1 O15 172.5(3) . .
O13 Pd1 N4 91.0(3) . .
O15 Pd1 N4 87.5(3) . .
O13 Pd1 N1 88.3(3) . .
O15 Pd1 N1 92.8(3) . .
N4 Pd1 N1 176.3(3) . .
O21 Pd2 O23 176.5(3) . .
O21 Pd2 N2 91.0(3) . 7_656
O23 Pd2 N2 90.8(3) . 7_656
O21 Pd2 N5 89.2(3) . .
O23 Pd2 N5 89.2(3) . .
N2 Pd2 N5 177.2(3) 7_656 .
O17 Pd3 N3 88.9(4) . 7_656
O17 Pd3 O19 175.0(3) . .
N3 Pd3 O19 92.5(4) 7_656 .
O17 Pd3 N6 90.6(3) . .
N3 Pd3 N6 177.5(4) 7_656 .
O19 Pd3 N6 88.2(3) . .
C22 O1 C4 114.0(8) . .
C5 O2 C32 115.5(9) . .
C11 O3 C34 112.3(8) . .
C12 O4 C44 118.8(8) . .
C47 O5 C18 111.8(15) . .
C57 O6 C19 115.8(16) . .
C63 O7 C82 118.7(8) . .
C64 O8 C91 115.9(7) . .
C70 O9 C94 118.8(7) . .
C104 O10 C71 119.6(10) . .
C77 O11 C107 118.3(9) . .
C78 O12 C117 114.6(7) . .
C120 O13 Pd1 122.9(7) . .
C122 O15 Pd1 123.8(8) . .
C124 O17 Pd3 121.4(8) . .
C126 O19 Pd3 120.6(11) . .
C128 O21 Pd2 119.1(7) . .
C129 O23 Pd2 120.1(7) . .
C131 O25 C132 95.0(18) . .
C31 N1 C23 120.5(8) . .
C31 N1 Pd1 121.6(7) . .
C23 N1 Pd1 117.8(6) . .
C35 N2 C43 118.1(9) . .
C35 N2 Pd2 120.5(7) . 7_656
C43 N2 Pd2 121.4(7) . 7_656
C48 N3 C56 121.8(10) . .
C48 N3 Pd3 116.3(9) . 7_656
C56 N3 Pd3 122.0(9) . 7_656
C83 N4 C9I 121.7(7) . .
C83 N4 Pd1 119.0(6) . .
C9I N4 Pd1 119.1(6) . .
C95 N5 C103 120.9(10) . .
C95 N5 Pd2 117.8(7) . .
C103 N5 Pd2 121.1(6) . .
C108 N6 C116 120.1(8) . .
C108 N6 Pd3 118.9(7) . .
C116 N6 Pd3 120.9(7) . .
C21 C1 C2 111.9(10) . .
C3 C2 C7 115.5(10) . .
C3 C2 C1 117.6(9) . .
C7 C2 C1 126.8(9) . .
C4 C3 C2 124.3(9) . .
C3 C4 C5 116.8(9) . .
C3 C4 O1 124.5(8) . .
C5 C4 O1 118.0(9) . .
C6 C5 C4 123.5(11) . .
C6 C5 O2 124.5(9) . .
C4 C5 O2 112.0(9) . .
C5 C6 C7 118.5(10) . .
C6 C7 C2 120.8(9) . .
C6 C7 C8 116.9(9) . .
C2 C7 C8 122.3(9) . .
C7 C8 C9 112.5(7) . .
C10 C9 C14 119.9(10) . .
C10 C9 C8 116.6(11) . .
C14 C9 C8 123.5(9) . .
C11 C10 C9 119.7(11) . .
C12 C11 C10 120.6(9) . .
C12 C11 O3 121.9(9) . .
C10 C11 O3 117.4(10) . .
C13 C12 C11 119.7(10) . .
C13 C12 O4 121.8(11) . .
C11 C12 O4 118.5(9) . .
C12 C13 C14 121.9(11) . .
C9 C14 C13 117.4(10) . .
C9 C14 C15 124.2(10) . .
C13 C14 C15 118.4(11) . .
C14 C15 C16 112.7(9) . .
C17 C16 C21 119.6(11) . .
C17 C16 C15 118.7(10) . .
C21 C16 C15 121.5(11) . .
C16 C17 C18 124.4(12) . .
C20 C19 C18 125.1(13) . .
C20 C19 O6 122.2(12) . .
C18 C19 O6 112.5(14) . .
C19 C20 C21 116.9(13) . .
C16 C21 C20 119.9(12) . .
C16 C21 C1 126.4(11) . .
C20 C21 C1 113.5(11) . .
N4 C9I C86 120.2(8) . .
N4 C9I C90 119.5(8) . .
C86 C9I C90 120.1(7) . .
O1 C22 C23 108.9(9) . .
N1 C23 C24 119.9(10) . .
N1 C23 C22 121.6(9) . .
C24 C23 C22 118.1(11) . .
C25 C24 C23 118.0(11) . .
C24 C25 C26 121.5(11) . .
C31 C26 C25 119.8(10) . .
C31 C26 C27 118.7(11) . .
C25 C26 C27 121.5(11) . .
C28 C27 C26 120.7(10) . .
C27 C28 C29 119.1(9) . .
C30 C29 C28 120.1(10) . .
C29 C30 C31 119.9(9) . .
C26 C31 N1 120.1(9) . .
C26 C31 C30 121.0(9) . .
N1 C31 C30 118.8(8) . .
O2 C32 C33 105.8(11) . .
C32 C33 C34A 112(3) . .
O3 C34 C35 111.0(10) . .
N2 C35 C36 123.1(9) . .
N2 C35 C34 113.7(10) . .
C36 C35 C34 123.2(10) . .
C37 C36 C35 120.7(11) . .
C36 C37 C38 117.3(13) . .
C43 C38 C37 121.5(11) . .
C43 C38 C39 121.4(11) . .
C37 C38 C39 116.7(13) . .
C40 C39 C38 118.6(14) . .
C39 C40 C41 119.1(14) . .
C42 C41 C40 118.4(14) . .
C43 C42 C41 123.1(13) . .
C42 C43 N2 121.8(11) . .
C42 C43 C38 118.9(11) . .
N2 C43 C38 119.3(9) . .
O4 C44 C45 108.8(9) . .
C46 C45 C44 114.3(11) . .
O5 C47 C48 117.1(13) . .
N3 C48 C47 114.1(12) . .
N3 C48 C49 124.2(14) . .
C47 C48 C49 121.7(15) . .
C50 C49 C48 114.0(15) . .
C49 C50 C51 123.2(14) . .
C50 C51 C52 124.9(14) . .
C50 C51 C56 122.1(12) . .
C52 C51 C56 113.1(14) . .
C51 C52 C53 123.6(14) . .
C52 C53 C54 118.8(13) . .
C55 C54 C53 119.5(14) . .
C56 C55 C54 121.7(12) . .
C55 C56 N3 122.6(10) . .
C55 C56 C51 123.3(11) . .
N3 C56 C51 114.2(12) . .
C66 C61 C62 116.8(10) . .
C66 C61 C81 124.5(11) . .
C62 C61 C81 118.7(9) . .
C63 C62 C61 123.1(9) . .
C62 C63 O7 125.3(8) . .
C62 C63 C64 119.9(10) . .
O7 C63 C64 114.8(9) . .
O8 C64 C65 126.5(9) . .
O8 C64 C63 115.9(9) . .
C65 C64 C63 117.6(10) . .
C64 C65 C66 122.3(9) . .
C65 C66 C61 120.1(11) . .
C65 C66 C67 117.1(8) . .
C61 C66 C67 122.8(10) . .
C66 C67 C68 116.7(8) . .
C69 C68 C73 117.1(9) . .
C69 C68 C67 118.2(9) . .
C73 C68 C67 124.5(9) . .
C70 C69 C68 123.6(9) . .
C69 C70 O9 127.4(9) . .
C69 C70 C71 116.9(9) . .
O9 C70 C71 115.7(8) . .
C72 C71 O10 127.4(9) . .
C72 C71 C70 120.2(9) . .
O10 C71 C70 112.4(9) . .
C73 C72 C71 123.0(9) . .
C72 C73 C68 119.0(9) . .
C72 C73 C74 119.2(10) . .
C68 C73 C74 121.7(9) . .
C73 C74 C75 115.0(9) . .
C76 C75 C80 118.0(10) . .
C76 C75 C74 117.3(11) . .
C80 C75 C74 124.6(9) . .
C75 C76 C77 123.0(11) . .
C76 C77 C78 118.1(9) . .
C76 C77 O11 126.5(10) . .
C78 C77 O11 115.3(10) . .
C79 C78 O12 126.1(9) . .
C79 C78 C77 120.5(10) . .
O12 C78 C77 113.3(8) . .
C78 C79 C80 121.1(10) . .
C79 C80 C75 119.2(9) . .
C79 C80 C81 118.1(9) . .
C75 C80 C81 122.7(10) . .
C80 C81 C61 112.7(8) . .
O7 C82 C83 113.8(7) . .
N4 C83 C84 117.4(8) . .
N4 C83 C82 120.4(8) . .
C84 C83 C82 122.2(8) . .
C85 C84 C83 121.9(9) . .
C84 C85 C86 122.0(9) . .
C85 C86 C9I 116.7(8) . .
C85 C86 C87 126.5(8) . .
C9I C86 C87 116.8(8) . .
C88 C87 C86 122.6(9) . .
C87 C88 C89 118.5(9) . .
C90 C89 C88 122.6(9) . .
C89 C90 C9I 119.3(8) . .
O8 C91 C92 106.9(8) . .
C93 C92 C91 109.4(11) . .
O9 C94 C95 111.1(9) . .
N5 C95 C96 119.9(10) . .
N5 C95 C94 120.2(10) . .
C96 C95 C94 119.9(9) . .
C97 C96 C95 116.5(11) . .
C96 C97 C98 123.7(12) . .
C97 C98 C103 116.8(10) . .
C97 C98 C99 122.0(12) . .
C103 C98 C99 121.2(9) . .
C100 C99 C98 119.3(12) . .
C99 C100 C101 118.6(11) . .
C102 C101 C100 123.5(10) . .
C101 C102 C103 119.2(11) . .
N5 C103 C98 122.2(9) . .
N5 C103 C102 119.7(10) . .
C98 C103 C102 118.0(9) . .
O10 C104 C105 114.8(14) . .
C104 C105 C106 106.8(19) . .
O11 C107 C108 111.7(8) . .
N6 C108 C109 122.3(10) . .
N6 C108 C107 118.4(8) . .
C109 C108 C107 119.2(10) . .
C108 C109 C110 118.5(10) . .
C109 C110 C111 119.6(10) . .
C116 C111 C112 123.1(11) . .
C116 C111 C110 117.4(10) . .
C112 C111 C110 119.5(10) . .
C113 C112 C111 117.0(11) . .
C114 C113 C112 123.8(13) . .
C115 C114 C113 117.1(13) . .
C114 C115 C116 123.9(11) . .
C111 C116 N6 122.1(10) . .
C111 C116 C115 115.0(10) . .
N6 C116 C115 123.0(9) . .
O12 C117 C118 105.0(10) . .
C117 C118 C19B 118.7(17) . .
C117 C118 C19A 105.2(17) . .
C19B C118 C19A 85.7(19) . .
O13 C120 O14 132.8(11) . .
O13 C120 C121 121.7(12) . .
O14 C120 C121 105.3(12) . .
F2 C121 F3 117.6(19) . .
F2 C121 F1 93.9(17) . .
F3 C121 F1 92.3(15) . .
F2 C121 C120 124.7(18) . .
F3 C121 C120 110.8(17) . .
F1 C121 C120 109.5(14) . .
O15 C122 O16 128.0(13) . .
O15 C122 C60 119.2(13) . .
O16 C122 C60 112.4(13) . .
O17 C124 O18 123.2(12) . .
O17 C124 C125 119.9(14) . .
O18 C124 C125 116.9(13) . .
F4 C125 F5 103.0(14) . .
F4 C125 F6 102.9(14) . .
F5 C125 F6 98.1(13) . .
F4 C125 C124 116.7(14) . .
F5 C125 C124 115.2(15) . .
F6 C125 C124 118.2(15) . .
O20 C126 O19 120.8(15) . .
O20 C126 C127 107.3(15) . .
O19 C126 C127 130.3(16) . .
O22 C128 O21 128.3(11) . .
O22 C128 C123 115.3(12) . .
O21 C128 C123 116.2(12) . .
O23 C129 O24 123.2(11) . .
O23 C129 C119 119.2(12) . .
O24 C129 C119 117.6(12) . .
C133 C132 O25 88.9(19) . .
O6 C57 C58 126(3) . .
C60 F17 F16 44.2(8) . .
F16 C60 F18 112.0(17) . .
F16 C60 C122 116.8(17) . .
F18 C60 C122 125.1(16) . .
F16 C60 F17 81.7(13) . .
F18 C60 F17 97.7(14) . .
C122 C60 F17 112.4(15) . .
C60 F16 F17 54.1(10) . .
C119 F14 F15A 52.4(9) . .
C119 F15A F14 51.3(9) . .
F10 C123 F12 111.9(16) . .
F10 C123 F11 93.2(14) . .
F12 C123 F11 102.7(15) . .
F10 C123 C128 114.8(16) . .
F12 C123 C128 119.8(15) . .
F11 C123 C128 110.4(15) . .
C119 F13 F15B 48.5(11) . .
C119 F15B F13 47.1(10) . .
F8 C127 F7 85.8(15) . .
F8 C127 F9 112.5(18) . .
F7 C127 F9 132(2) . .
F8 C127 C126 95.9(13) . .
F7 C127 C126 101.3(15) . .
F9 C127 C126 120(2) . .
F13 C119 F15B 84.4(16) . .
F13 C119 F14 148(2) . .
F15B C119 F14 88.5(14) . .
F13 C119 F15A 90.7(16) . .
F15B C119 F15A 142.2(17) . .
F14 C119 F15A 76.3(13) . .
F13 C119 C129 113.3(17) . .
F15B C119 C129 110.4(15) . .
F14 C119 C129 98.2(14) . .
F15A C119 C129 106.0(14) . .
C57 C58 C59B 128(3) . .
O25 C131 C130 102.4(16) . .
O5 C18 C19 123.8(14) . .
O5 C18 C17 122.3(13) . .
C19 C18 C17 113.6(13) . .

loop_
_geom_bond_atom_site_label_1
_geom_bond_atom_site_label_2
_geom_bond_distance
_geom_bond_site_symmetry_2
Pd1 O13 1.989(7) .
Pd1 O15 2.042(7) .
Pd1 N4 2.051(6) .
Pd1 N1 2.070(7) .
Pd2 O21 1.971(7) .
Pd2 O23 1.987(6) .
Pd2 N2 2.065(9) 7_656
Pd2 N5 2.069(9) .
Pd3 O17 1.990(8) .
Pd3 N3 2.061(9) 7_656
Pd3 O19 2.060(9) .
Pd3 N6 2.069(7) .
F1 C121 1.333(18) .
F2 C121 1.25(2) .
F3 C121 1.278(18) .
F4 C125 1.344(17) .
F5 C125 1.339(16) .
F6 C125 1.395(17) .
O1 C22 1.435(11) .
O1 C4 1.429(11) .
O2 C5 1.412(12) .
O2 C32 1.505(14) .
O3 C11 1.382(11) .
O3 C34 1.460(11) .
O4 C12 1.374(11) .
O4 C44 1.458(12) .
O5 C47 1.309(13) .
O5 C18 1.361(15) .
O6 C57 1.34(2) .
O6 C19 1.434(15) .
O7 C63 1.385(11) .
O7 C82 1.423(10) .
O8 C64 1.342(11) .
O8 C91 1.494(10) .
O9 C70 1.375(10) .
O9 C94 1.448(10) .
O10 C104 1.368(15) .
O10 C71 1.404(11) .
O11 C77 1.416(10) .
O11 C107 1.444(11) .
O12 C78 1.378(10) .
O12 C117 1.477(12) .
O13 C120 1.184(11) .
O14 C120 1.298(11) .
O15 C122 1.192(11) .
O16 C122 1.250(12) .
O17 C124 1.206(11) .
O18 C124 1.219(13) .
O19 C126 1.272(16) .
O20 C126 1.248(18) .
O21 C128 1.301(12) .
O22 C128 1.226(11) .
O23 C129 1.268(12) .
O24 C129 1.317(12) .
O25 C131 1.492(17) .
O25 C132 1.55(2) .
N1 C31 1.381(10) .
N1 C23 1.382(12) .
N2 C35 1.334(11) .
N2 C43 1.368(12) .
N2 Pd2 2.065(9) 7_656
N3 C48 1.304(16) .
N3 C56 1.358(13) .
N3 Pd3 2.061(9) 7_656
N4 C83 1.332(10) .
N4 C9I 1.365(10) .
N5 C95 1.324(11) .
N5 C103 1.345(11) .
N6 C108 1.306(12) .
N6 C116 1.365(12) .
C1 C21 1.499(15) .
C1 C2 1.535(14) .
C2 C3 1.390(13) .
C2 C7 1.424(13) .
C3 C4 1.349(13) .
C4 C5 1.381(12) .
C5 C6 1.350(12) .
C6 C7 1.387(13) .
C7 C8 1.507(12) .
C8 C9 1.573(13) .
C9 C10 1.401(13) .
C9 C14 1.401(14) .
C10 C11 1.385(13) .
C11 C12 1.369(14) .
C12 C13 1.369(13) .
C13 C14 1.407(13) .
C14 C15 1.509(14) .
C15 C16 1.523(14) .
C16 C17 1.350(15) .
C16 C21 1.358(14) .
C17 C18 1.442(16) .
C19 C20 1.355(18) .
C19 C18 1.401(17) .
C20 C21 1.482(15) .
C9I C86 1.419(12) .
C9I C90 1.434(11) .
C22 C23 1.450(13) .
C23 C24 1.423(14) .
C24 C25 1.386(15) .
C25 C26 1.381(15) .
C26 C31 1.386(13) .
C26 C27 1.416(13) .
C27 C28 1.364(15) .
C28 C29 1.458(14) .
C29 C30 1.340(12) .
C30 C31 1.420(12) .
C32 C33 1.559(19) .
C33 C34A 1.62(4) .
C34 C35 1.510(14) .
C35 C36 1.368(14) .
C36 C37 1.334(14) .
C37 C38 1.393(15) .
C38 C43 1.380(15) .
C38 C39 1.423(15) .
C39 C40 1.365(18) .
C40 C41 1.429(19) .
C41 C42 1.397(16) .
C42 C43 1.312(13) .
C44 C45 1.480(13) .
C45 C46 1.444(16) .
C47 C48 1.47(2) .
C48 C49 1.478(18) .
C49 C50 1.31(2) .
C50 C51 1.352(17) .
C51 C52 1.389(18) .
C51 C56 1.477(15) .
C52 C53 1.39(2) .
C53 C54 1.430(17) .
C54 C55 1.336(15) .
C55 C56 1.336(15) .
C61 C66 1.409(12) .
C61 C62 1.412(14) .
C61 C81 1.516(14) .
C62 C63 1.379(13) .
C63 C64 1.419(12) .
C64 C65 1.395(13) .
C65 C66 1.405(13) .
C66 C67 1.534(14) .
C67 C68 1.533(13) .
C68 C69 1.387(12) .
C68 C73 1.424(13) .
C69 C70 1.373(12) .
C70 C71 1.411(12) .
C71 C72 1.351(12) .
C72 C73 1.353(13) .
C73 C74 1.528(13) .
C74 C75 1.556(14) .
C75 C76 1.333(12) .
C75 C80 1.401(14) .
C76 C77 1.365(13) .
C77 C78 1.396(13) .
C78 C79 1.311(11) .
C79 C80 1.388(13) .
C80 C81 1.515(12) .
C82 C83 1.484(12) .
C83 C84 1.442(12) .
C84 C85 1.280(11) .
C85 C86 1.392(12) .
C86 C87 1.457(12) .
C87 C88 1.351(12) .
C88 C89 1.417(13) .
C89 C90 1.363(12) .
C91 C92 1.524(14) .
C92 C93 1.481(16) .
C94 C95 1.508(13) .
C95 C96 1.467(15) .
C96 C97 1.357(14) .
C97 C98 1.361(13) .
C98 C103 1.404(14) .
C98 C99 1.416(14) .
C99 C100 1.394(14) .
C100 C101 1.385(15) .
C101 C102 1.363(13) .
C102 C103 1.424(12) .
C104 C105 1.435(19) .
C105 C106 1.510(18) .
C107 C108 1.549(14) .
C108 C109 1.376(12) .
C109 C110 1.379(14) .
C110 C111 1.424(14) .
C111 C116 1.352(12) .
C111 C112 1.363(14) .
C112 C113 1.341(15) .
C113 C114 1.336(14) .
C114 C115 1.325(15) .
C115 C116 1.394(14) .
C117 C118 1.491(17) .
C118 C19B 1.51(3) .
C118 C19A 1.60(3) .
C120 C121 1.53(2) .
C122 C60 1.430(19) .
C124 C125 1.423(18) .
C126 C127 1.590(15) .
C128 C123 1.483(19) .
C129 C119 1.576(18) .
C132 C133 1.51(2) .
C57 C58 1.586(19) .
F18 C60 1.320(17) .
F17 C60 1.443(18) .
F17 F16 1.763(15) .
C60 F16 1.241(16) .
F12 C123 1.314(16) .
F10 C123 1.243(16) .
F11 C123 1.422(18) .
F14 C119 1.358(18) .
F14 F15A 1.691(18) .
F15A C119 1.379(18) .
F13 C119 1.25(2) .
F13 F15B 1.70(2) .
F15B C119 1.282(18) .
C127 F8 1.380(18) .
C127 F7 1.39(2) .
C127 F9 1.49(3) .
C58 C59B 1.74(4) .
C130 C131 1.506(17) .

loop_
_platon_squeeze_void_nr
_platon_squeeze_void_average_x
_platon_squeeze_void_average_y
_platon_squeeze_void_average_z
_platon_squeeze_void_volume
_platon_squeeze_void_count_electrons
_platon_squeeze_void_content
1 -0.003 -0.004 -0.010 17100 7113 ' '
2 0.500 0.030 0.250 14 3 ' '
3 1.000 0.530 0.250 14 3 ' '
4 1.000 0.470 0.750 14 3 ' '
5 0.500 0.970 0.750 14 3 ' '
